data_1577094
loop_
_publ_author_name
'Zhang, Ruike'
'Liu, Wenqian'
'Zhou, Jiong'

_publ_section_title
;
 Reversible iodine capture by nonporous adaptive hybrid[3]arene crystals.
;
_journal_issue 21
_journal_name_full 'Chemical science'
_journal_page_first 10653
_journal_page_last 10657
_journal_paper_doi 10.1039/d6sc00236f
_journal_volume 17
_journal_year 2026
_chemical_formula_moiety 'I2, C37 H42 O10'
_chemical_formula_sum 'C37 H42 I2 O10'
_chemical_formula_weight 900.50
_space_group_crystal_system orthorhombic
_space_group_IT_number 61
_space_group_name_Hall '-P 2ac 2ab'
_space_group_name_H-M_alt 'P b c a'
_atom_sites_solution_hydrogens geom
_atom_sites_solution_primary dual
_audit_creation_date 2025-09-05
_audit_creation_method
;
Olex2 1.5
(compiled 2025.07.13 svn.rb7424aed for OlexSys, GUI svn.r7311)
;
_audit_update_record
;
2025-10-07 deposited with the CCDC.	2026-04-10 downloaded from the CCDC.
;
_cell_angle_alpha 90
_cell_angle_beta 90
_cell_angle_gamma 90
_cell_formula_units_Z 8
_cell_length_a 20.5399(3)
_cell_length_b 17.9690(3)
_cell_length_c 24.9689(3)
_cell_measurement_reflns_used 9864
_cell_measurement_temperature 100.15
_cell_measurement_theta_max 76.43
_cell_measurement_theta_min 2.74
_cell_volume 9215.6(2)
_computing_cell_refinement 'Bruker SAINT'
_computing_data_collection 'Bruker APEX2'
_computing_data_reduction 'Bruker SAINT'
_computing_molecular_graphics 'Olex2 1.5 (Dolomanov et al., 2009)'
_computing_publication_material 'Olex2 1.5 (Dolomanov et al., 2009)'
_computing_structure_refinement 'SHELXL 2019/3 (Sheldrick, 2015)'
_computing_structure_solution 'SHELXT 2018/2 (Sheldrick, 2018)'
_diffrn_ambient_temperature 100.15
_diffrn_measured_fraction_theta_full 0.985
_diffrn_measured_fraction_theta_max 0.985
_diffrn_measurement_device_type 'Bruker APEX-II CCD'
_diffrn_measurement_method '\f and \w scans'
_diffrn_radiation_type CuK\a
_diffrn_radiation_wavelength 1.54178
_diffrn_reflns_av_R_equivalents 0.0620
_diffrn_reflns_av_unetI/netI 0.1691
_diffrn_reflns_Laue_measured_fraction_full 0.985
_diffrn_reflns_Laue_measured_fraction_max 0.985
_diffrn_reflns_limit_h_max 23
_diffrn_reflns_limit_h_min 0
_diffrn_reflns_limit_k_max 21
_diffrn_reflns_limit_k_min 0
_diffrn_reflns_limit_l_max 26
_diffrn_reflns_limit_l_min 0
_diffrn_reflns_number 7754
_diffrn_reflns_point_group_measured_fraction_full 0.985
_diffrn_reflns_point_group_measured_fraction_max 0.985
_diffrn_reflns_theta_full 65.080
_diffrn_reflns_theta_max 65.080
_diffrn_reflns_theta_min 3.540
_exptl_absorpt_coefficient_mu 11.094
_exptl_absorpt_correction_T_max 0.2743
_exptl_absorpt_correction_T_min 0.0461
_exptl_absorpt_correction_type multi-scan
_exptl_absorpt_process_details 'SADABS (Bruker, 2008)'
_exptl_crystal_colour black
_exptl_crystal_colour_primary black
_exptl_crystal_density_diffrn 1.298
_exptl_crystal_density_meas ?
_exptl_crystal_density_method 'not measured'
_exptl_crystal_description needle
_exptl_crystal_F_000 3600
_exptl_crystal_size_max 0.36
_exptl_crystal_size_mid 0.06
_exptl_crystal_size_min 0.04
_refine_diff_density_max 4.730
_refine_diff_density_min -2.666
_refine_diff_density_rms 0.509
_refine_ls_extinction_method none
_refine_ls_goodness_of_fit_ref 1.603
_refine_ls_hydrogen_treatment constr
_refine_ls_matrix_type full
_refine_ls_number_parameters 452
_refine_ls_number_reflns 7733
_refine_ls_number_restraints 0
_refine_ls_restrained_S_all 1.603
_refine_ls_R_factor_all 0.2631
_refine_ls_R_factor_gt 0.1998
_refine_ls_shift/su_max 0.001
_refine_ls_shift/su_mean 0.000
_refine_ls_structure_factor_coef Fsqd
_refine_ls_weighting_details 'w=1/[\s^2^(Fo^2^)+(0.2000P)^2^] where P=(Fo^2^+2Fc^2^)/3'
_refine_ls_weighting_scheme calc
_refine_ls_wR_factor_gt 0.3749
_refine_ls_wR_factor_ref 0.3804
_reflns_Friedel_coverage 0.000
_reflns_number_gt 5890
_reflns_number_total 7733
_reflns_threshold_expression 'I > 2\s(I)'
_cod_data_source_file d6sc00236f2.cif
_cod_data_source_block ta_a_i2
_cod_depositor_comments
;
The following automatic conversions were performed:

data item '_exptl_crystal_density_meas' value 'none' was changed to
'?' -- the value is perceived as not measured.

Automatic conversion script
Id: cif_fix_values 8170 2020-07-09 18:12:32Z antanas 

 Adding full bibliography for 1577093--1577094.cif.
;
_cod_database_code 1577094
_shelx_shelxl_version_number 2019/3
_shelx_space_group_comment
;
The symmetry employed for this shelxl refinement is uniquely defined
by the following loop, which should always be used as a source of
symmetry information in preference to the above space-group names.
They are only intended as comments.
;
_shelx_estimated_absorpt_t_max 0.665
_shelx_estimated_absorpt_t_min 0.109
_olex2_refinement_description
;
1. Fixed Uiso
 At 1.2 times of:
  All C(H) groups, All C(H,H) groups
 At 1.5 times of:
  All C(H,H,H) groups, All O(H) groups
2.a Secondary CH2 refined with riding coordinates:
 C34(H34A,H34B), C17(H17A,H17B), C27(H27A,H27B), C15(H15A,H15B), C2(H2A,H2B)
2.b Aromatic/amide H refined with riding coordinates:
 C14(H14), C4(H4), C5(H5), C10(H10A), C7(H7), C11(H11)
2.c Idealised Me refined as rotating group:
 C36(H36A,H36B,H36C), C26(H26A,H26B,H26C), C37(H37A,H37B,H37C), C35(H35A,H35B,
 H35C), C24(H24A,H24B,H24C), C1(H1A,H1B,H1C), C16(H16A,H16B,H16C), C25(H25A,
 H25B,H25C)
2.d Idealised tetrahedral OH refined as rotating group:
 O10(H10), O6(H6)
;
_smtbx_masks_void_probe_radius 1.2
_smtbx_masks_void_truncation_radius 1.2
_olex2_submission_special_instructions 'No special instructions were received'

loop_
_space_group_symop_operation_xyz
'x, y, z'
'-x+1/2, -y, z+1/2'
'-x, y+1/2, -z+1/2'
'x+1/2, -y+1/2, -z'
'-x, -y, -z'
'x-1/2, y, -z-1/2'
'x, -y-1/2, z-1/2'
'-x-1/2, y-1/2, z'

loop_
_atom_site_label
_atom_site_type_symbol
_atom_site_fract_x
_atom_site_fract_y
_atom_site_fract_z
_atom_site_U_iso_or_equiv
_atom_site_adp_type
_atom_site_occupancy
_atom_site_site_symmetry_order
_atom_site_calc_flag
_atom_site_refinement_flags_posn
_atom_site_refinement_flags_adp
_atom_site_refinement_flags_occupancy
_atom_site_disorder_assembly
_atom_site_disorder_group
I1 I 0.91259(3) 0.28045(3) 0.39298(3) 0.1065(4) Uani 1 1 d . . . . .
I2 I 0.80077(3) 0.22438(3) 0.45094(3) 0.1092(4) Uani 1 1 d . . . . .
O8 O 0.6550(2) 0.4315(3) 0.50178(18) 0.0918(12) Uani 1 1 d . . . . .
O10 O 0.6463(2) 0.4562(2) 0.30844(17) 0.0813(10) Uani 1 1 d . . . . .
H10 H 0.639096 0.471985 0.339559 0.122 Uiso 1 1 calc R U . . .
O9 O 0.6401(2) 0.5148(3) 0.40605(18) 0.0910(12) Uani 1 1 d . . . . .
O5 O 0.4156(2) 0.4926(3) 0.29450(18) 0.0920(13) Uani 1 1 d . . . . .
O2 O 0.4011(3) 0.1575(3) 0.4637(2) 0.0940(13) Uani 1 1 d . . . . .
O6 O 0.4237(2) 0.4196(3) 0.38576(18) 0.0853(11) Uani 1 1 d . . . . .
H6 H 0.425707 0.446058 0.358059 0.128 Uiso 1 1 calc R U . . .
O7 O 0.5650(3) 0.3161(3) 0.51825(18) 0.0931(12) Uani 1 1 d . . . . .
O4 O 0.4165(2) 0.4198(4) 0.19343(19) 0.0978(14) Uani 1 1 d . . . . .
O3 O 0.5303(3) 0.3568(3) 0.15755(18) 0.1030(14) Uani 1 1 d . . . . .
O1 O 0.7496(3) 0.2603(4) 0.2053(2) 0.1056(15) Uani 1 1 d . . . . .
C31 C 0.5984(3) 0.4263(4) 0.4714(2) 0.0776(13) Uani 1 1 d . . . . .
C23 C 0.5892(3) 0.4485(3) 0.2820(2) 0.0715(12) Uani 1 1 d . . . . .
C9 C 0.5600(3) 0.1857(3) 0.3613(2) 0.0768(13) Uani 1 1 d . . . . .
C36 C 0.6412(6) 0.4504(7) 0.5579(3) 0.124(3) Uani 1 1 d . . . . .
H36A H 0.616529 0.497016 0.559412 0.186 Uiso 1 1 calc R U . . .
H36B H 0.682281 0.456339 0.577450 0.186 Uiso 1 1 calc R U . . .
H36C H 0.615632 0.410413 0.574348 0.186 Uiso 1 1 calc R U . . .
C21 C 0.4735(3) 0.4671(4) 0.2721(2) 0.0777(14) Uani 1 1 d . . . . .
C30 C 0.5898(3) 0.4723(3) 0.4273(2) 0.0745(13) Uani 1 1 d . . . . .
C34 C 0.4517(3) 0.2997(4) 0.4561(3) 0.0827(15) Uani 1 1 d . . . . .
H34A H 0.407956 0.310085 0.441173 0.099 Uiso 1 1 calc R U . . .
H34B H 0.446452 0.286244 0.494317 0.099 Uiso 1 1 calc R U . . .
C3 C 0.7045(4) 0.2392(4) 0.2443(3) 0.0871(16) Uani 1 1 d . . . . .
C28 C 0.4820(3) 0.4220(3) 0.4120(2) 0.0729(12) Uani 1 1 d . . . . .
C22 C 0.5309(3) 0.4796(3) 0.3001(2) 0.0741(13) Uani 1 1 d . . . . .
C20 C 0.4729(3) 0.4281(4) 0.2237(2) 0.0835(15) Uani 1 1 d . . . . .
C14 C 0.5336(3) 0.2446(3) 0.3909(2) 0.0732(13) Uani 1 1 d . . . . .
H14 H 0.551740 0.292822 0.386549 0.088 Uiso 1 1 calc R U . . .
C26 C 0.3886(5) 0.5606(6) 0.2705(4) 0.121(3) Uani 1 1 d . . . . .
H26A H 0.369276 0.548748 0.235634 0.182 Uiso 1 1 calc R U . . .
H26B H 0.423411 0.597305 0.265695 0.182 Uiso 1 1 calc R U . . .
H26C H 0.355030 0.581224 0.294152 0.182 Uiso 1 1 calc R U . . .
C6 C 0.6107(3) 0.2025(3) 0.3218(2) 0.0753(13) Uani 1 1 d . . . . .
C17 C 0.6491(3) 0.3598(4) 0.2214(2) 0.0797(13) Uani 1 1 d . . . . .
H17A H 0.688457 0.389935 0.228745 0.096 Uiso 1 1 calc R U . . .
H17B H 0.648611 0.348041 0.182653 0.096 Uiso 1 1 calc R U . . .
C12 C 0.4557(3) 0.1638(3) 0.4312(2) 0.0813(14) Uani 1 1 d . . . . .
C29 C 0.5316(3) 0.4730(3) 0.3987(2) 0.0742(13) Uani 1 1 d . . . . .
C32 C 0.5513(3) 0.3708(3) 0.4813(2) 0.0755(13) Uani 1 1 d . . . . .
C37 C 0.6703(6) 0.5715(6) 0.4400(4) 0.123(3) Uani 1 1 d . . . . .
H37A H 0.701714 0.600148 0.418794 0.184 Uiso 1 1 calc R U . . .
H37B H 0.692885 0.547297 0.469868 0.184 Uiso 1 1 calc R U . . .
H37C H 0.636694 0.604888 0.453943 0.184 Uiso 1 1 calc R U . . .
C8 C 0.6528(3) 0.2881(3) 0.2530(2) 0.0776(14) Uani 1 1 d . . . . .
C27 C 0.5265(3) 0.5239(3) 0.3514(2) 0.0793(14) Uani 1 1 d . . . . .
H27A H 0.562093 0.561024 0.352656 0.095 Uiso 1 1 calc R U . . .
H27B H 0.484529 0.550927 0.352629 0.095 Uiso 1 1 calc R U . . .
C13 C 0.4823(3) 0.2358(3) 0.4262(2) 0.0743(13) Uani 1 1 d . . . . .
C18 C 0.5893(3) 0.4051(3) 0.2351(2) 0.0743(13) Uani 1 1 d . . . . .
C33 C 0.4932(3) 0.3678(3) 0.4516(2) 0.0745(13) Uani 1 1 d . . . . .
C4 C 0.7098(4) 0.1730(4) 0.2737(3) 0.0949(18) Uani 1 1 d . . . . .
H4 H 0.745279 0.140207 0.267484 0.114 Uiso 1 1 calc R U . . .
C19 C 0.5319(3) 0.3982(3) 0.2052(2) 0.0770(13) Uani 1 1 d . . . . .
C5 C 0.6635(4) 0.1557(4) 0.3117(3) 0.0886(16) Uani 1 1 d . . . . .
H5 H 0.667587 0.110708 0.331410 0.106 Uiso 1 1 calc R U . . .
C10 C 0.5346(4) 0.1148(3) 0.3688(2) 0.0858(15) Uani 1 1 d . . . . .
H10A H 0.553023 0.073637 0.350339 0.103 Uiso 1 1 calc R U . . .
C7 C 0.6067(3) 0.2682(3) 0.2912(2) 0.0741(13) Uani 1 1 d . . . . .
H7 H 0.570756 0.300548 0.296984 0.089 Uiso 1 1 calc R U . . .
C35 C 0.6239(6) 0.2730(5) 0.5051(4) 0.114(3) Uani 1 1 d . . . . .
H35A H 0.618588 0.249554 0.469931 0.171 Uiso 1 1 calc R U . . .
H35B H 0.630712 0.234469 0.532306 0.171 Uiso 1 1 calc R U . . .
H35C H 0.661691 0.306328 0.504302 0.171 Uiso 1 1 calc R U . . .
C15 C 0.3682(5) 0.0866(5) 0.4656(4) 0.113(2) Uani 1 1 d . . . . .
H15A H 0.396452 0.048677 0.482572 0.136 Uiso 1 1 calc R U . . .
H15B H 0.357187 0.069685 0.428955 0.136 Uiso 1 1 calc R U . . .
C24 C 0.5545(7) 0.3959(9) 0.1108(4) 0.143(4) Uani 1 1 d . . . . .
H24A H 0.555620 0.361810 0.080216 0.215 Uiso 1 1 calc R U . . .
H24B H 0.598464 0.414435 0.118051 0.215 Uiso 1 1 calc R U . . .
H24C H 0.525651 0.437859 0.102685 0.215 Uiso 1 1 calc R U . . .
C1 C 0.8402(8) 0.2416(12) 0.1479(7) 0.174(6) Uani 1 1 d . . . . .
H1A H 0.811609 0.241519 0.116471 0.261 Uiso 1 1 calc R U . . .
H1B H 0.878336 0.210350 0.140798 0.261 Uiso 1 1 calc R U . . .
H1C H 0.854364 0.292610 0.155446 0.261 Uiso 1 1 calc R U . . .
C16 C 0.3075(5) 0.0978(10) 0.4979(5) 0.145(4) Uani 1 1 d . . . . .
H16A H 0.277629 0.130504 0.478412 0.217 Uiso 1 1 calc R U . . .
H16B H 0.318734 0.120555 0.532387 0.217 Uiso 1 1 calc R U . . .
H16C H 0.286507 0.049583 0.504166 0.217 Uiso 1 1 calc R U . . .
C11 C 0.4824(4) 0.1039(4) 0.4034(3) 0.0879(17) Uani 1 1 d . . . . .
H11 H 0.464742 0.055418 0.407980 0.105 Uiso 1 1 calc R U . . .
C2 C 0.8042(5) 0.2118(7) 0.1948(5) 0.126(3) Uani 1 1 d . . . . .
H2A H 0.788678 0.160715 0.187209 0.151 Uiso 1 1 calc R U . . .
H2B H 0.833238 0.209866 0.226480 0.151 Uiso 1 1 calc R U . . .
C25 C 0.3590(7) 0.3977(12) 0.2183(6) 0.179(7) Uani 1 1 d . . . . .
H25A H 0.328545 0.378846 0.191260 0.268 Uiso 1 1 calc R U . . .
H25B H 0.339438 0.440427 0.236688 0.268 Uiso 1 1 calc R U . . .
H25C H 0.368384 0.358428 0.244345 0.268 Uiso 1 1 calc R U . . .

loop_
_atom_site_aniso_label
_atom_site_aniso_U_11
_atom_site_aniso_U_22
_atom_site_aniso_U_33
_atom_site_aniso_U_23
_atom_site_aniso_U_13
_atom_site_aniso_U_12
I1 0.0837(6) 0.0926(5) 0.1433(7) 0.0006(2) 0.0009(2) -0.00025(18)
I2 0.0852(6) 0.0912(6) 0.1511(7) 0.0011(2) -0.0017(3) -0.00020(18)
O8 0.088(3) 0.099(3) 0.089(2) -0.007(2) -0.010(2) -0.002(2)
O10 0.077(2) 0.082(2) 0.084(2) 0.0028(18) -0.0053(18) -0.0049(18)
O9 0.090(3) 0.089(3) 0.094(2) -0.020(2) 0.009(2) -0.003(2)
O5 0.081(3) 0.108(3) 0.087(2) 0.025(2) 0.0075(18) 0.009(2)
O2 0.093(3) 0.089(3) 0.100(3) -0.024(2) 0.008(2) 0.006(2)
O6 0.083(2) 0.086(3) 0.087(2) -0.0035(19) -0.0008(19) -0.006(2)
O7 0.107(3) 0.088(3) 0.084(2) -0.0002(19) 0.008(2) 0.013(2)
O4 0.083(3) 0.125(4) 0.086(2) 0.005(2) -0.015(2) 0.005(2)
O3 0.117(4) 0.110(4) 0.082(3) 0.009(2) -0.012(2) -0.017(3)
O1 0.095(3) 0.111(3) 0.111(3) 0.032(3) 0.023(3) 0.003(3)
C31 0.076(3) 0.074(3) 0.083(3) -0.005(2) 0.001(3) -0.005(2)
C23 0.081(3) 0.058(3) 0.076(3) 0.004(2) 0.001(2) 0.003(2)
C9 0.085(3) 0.069(3) 0.077(3) 0.003(2) -0.009(3) 0.003(3)
C36 0.138(7) 0.140(8) 0.093(4) -0.017(5) -0.020(4) -0.016(6)
C21 0.076(3) 0.079(3) 0.078(3) 0.012(2) 0.003(2) 0.008(2)
C30 0.082(4) 0.064(3) 0.077(3) -0.006(2) 0.006(2) -0.004(2)
C34 0.074(4) 0.088(4) 0.086(3) -0.006(3) 0.013(3) -0.004(3)
C3 0.089(4) 0.089(4) 0.084(3) 0.013(3) 0.007(3) -0.001(3)
C28 0.074(3) 0.066(3) 0.078(3) 0.000(2) 0.002(2) -0.010(2)
C22 0.086(3) 0.063(3) 0.074(3) 0.003(2) 0.001(2) -0.002(2)
C20 0.082(4) 0.089(4) 0.079(3) 0.004(3) -0.005(3) 0.005(3)
C14 0.077(3) 0.060(3) 0.082(3) -0.003(2) -0.001(2) -0.001(2)
C26 0.117(6) 0.137(7) 0.109(5) 0.054(5) 0.019(5) 0.022(5)
C6 0.081(3) 0.068(3) 0.077(3) 0.011(2) -0.004(3) -0.002(3)
C17 0.076(3) 0.079(3) 0.085(3) 0.004(3) 0.010(3) -0.002(3)
C12 0.091(4) 0.077(3) 0.076(3) -0.008(2) -0.001(3) 0.007(3)
C29 0.082(3) 0.065(3) 0.076(3) 0.001(2) 0.008(2) -0.003(2)
C32 0.085(3) 0.072(3) 0.070(3) 0.002(2) 0.004(2) -0.005(2)
C37 0.142(7) 0.102(5) 0.125(6) -0.047(5) 0.008(5) -0.016(5)
C8 0.082(4) 0.074(3) 0.077(3) 0.008(2) -0.004(3) -0.008(2)
C27 0.089(4) 0.062(3) 0.087(3) 0.003(2) 0.000(3) -0.001(2)
C13 0.077(3) 0.068(3) 0.078(3) -0.007(2) -0.004(2) -0.002(2)
C18 0.077(3) 0.070(3) 0.076(3) 0.008(2) 0.007(2) 0.002(2)
C33 0.083(3) 0.066(3) 0.074(3) -0.004(2) 0.011(2) -0.008(3)
C4 0.093(4) 0.088(4) 0.103(4) 0.033(3) 0.009(3) 0.001(3)
C19 0.088(3) 0.070(3) 0.073(3) 0.004(2) -0.005(2) 0.001(2)
C5 0.096(4) 0.077(3) 0.093(3) 0.024(3) -0.002(3) 0.000(3)
C10 0.110(4) 0.066(3) 0.082(3) 0.003(2) -0.004(3) -0.001(3)
C7 0.069(3) 0.070(3) 0.083(3) 0.011(2) -0.005(3) -0.002(2)
C35 0.128(7) 0.092(5) 0.121(6) 0.017(4) -0.006(5) 0.024(4)
C15 0.117(6) 0.105(6) 0.117(5) -0.028(4) 0.005(5) 0.018(5)
C24 0.156(10) 0.186(12) 0.088(4) 0.039(6) -0.015(5) -0.008(8)
C1 0.151(11) 0.188(14) 0.182(13) 0.030(11) 0.083(11) 0.003(10)
C16 0.103(6) 0.193(12) 0.137(7) -0.049(8) 0.017(5) 0.019(6)
C11 0.110(5) 0.059(3) 0.095(4) -0.009(3) -0.005(3) -0.001(3)
C2 0.115(7) 0.129(7) 0.134(7) 0.036(5) 0.028(5) -0.013(5)
C25 0.121(8) 0.256(19) 0.159(9) -0.080(11) -0.034(8) 0.042(10)

loop_
_atom_type_symbol
_atom_type_description
_atom_type_scat_dispersion_real
_atom_type_scat_dispersion_imag
_atom_type_scat_source
C C 0.0181 0.0091 'International Tables Vol C Tables 4.2.6.8 and 6.1.1.4'
H H 0.0000 0.0000 'International Tables Vol C Tables 4.2.6.8 and 6.1.1.4'
I I -0.3257 6.8362 'International Tables Vol C Tables 4.2.6.8 and 6.1.1.4'
O O 0.0492 0.0322 'International Tables Vol C Tables 4.2.6.8 and 6.1.1.4'

loop_
_geom_angle_atom_site_label_1
_geom_angle_atom_site_label_2
_geom_angle_atom_site_label_3
_geom_angle
_geom_angle_site_symmetry_1
_geom_angle_site_symmetry_3
_geom_angle_publ_flag
C31 O8 C36 111.9(6) . . ?
C23 O10 H10 109.5 . . ?
C30 O9 C37 118.5(6) . . ?
C21 O5 C26 115.6(5) . . ?
C12 O2 C15 117.9(5) . . ?
C28 O6 H6 109.5 . . ?
C32 O7 C35 113.1(5) . . ?
C20 O4 C25 119.6(7) . . ?
C19 O3 C24 114.6(7) . . ?
C3 O1 C2 118.5(6) . . ?
O8 C31 C32 121.6(6) . . ?
C30 C31 O8 119.8(6) . . ?
C30 C31 C32 118.3(5) . . ?
O10 C23 C22 123.0(5) . . ?
O10 C23 C18 117.5(5) . . ?
C22 C23 C18 119.5(5) . . ?
C14 C9 C6 118.3(5) . . ?
C10 C9 C14 118.5(6) . . ?
C10 C9 C6 123.1(6) . . ?
O8 C36 H36A 109.5 . . ?
O8 C36 H36B 109.5 . . ?
O8 C36 H36C 109.5 . . ?
H36A C36 H36B 109.5 . . ?
H36A C36 H36C 109.5 . . ?
H36B C36 H36C 109.5 . . ?
O5 C21 C20 120.3(6) . . ?
C22 C21 O5 118.0(5) . . ?
C22 C21 C20 121.7(5) . . ?
O9 C30 C29 116.0(5) . . ?
C31 C30 O9 122.5(5) . . ?
C31 C30 C29 121.3(5) . . ?
H34A C34 H34B 108.1 . . ?
C13 C34 H34A 109.6 . . ?
C13 C34 H34B 109.6 . . ?
C33 C34 H34A 109.6 . . ?
C33 C34 H34B 109.6 . . ?
C33 C34 C13 110.4(5) . . ?
O1 C3 C4 123.0(7) . . ?
C8 C3 O1 116.2(6) . . ?
C8 C3 C4 120.8(6) . . ?
O6 C28 C29 122.8(5) . . ?
O6 C28 C33 117.2(5) . . ?
C33 C28 C29 119.8(5) . . ?
C23 C22 C27 122.5(5) . . ?
C21 C22 C23 119.9(5) . . ?
C21 C22 C27 117.5(5) . . ?
O4 C20 C21 122.2(6) . . ?
O4 C20 C19 119.9(5) . . ?
C21 C20 C19 117.9(6) . . ?
C9 C14 H14 118.5 . . ?
C13 C14 C9 123.0(6) . . ?
C13 C14 H14 118.5 . . ?
O5 C26 H26A 109.5 . . ?
O5 C26 H26B 109.5 . . ?
O5 C26 H26C 109.5 . . ?
H26A C26 H26B 109.5 . . ?
H26A C26 H26C 109.5 . . ?
H26B C26 H26C 109.5 . . ?
C5 C6 C9 123.3(5) . . ?
C5 C6 C7 117.0(6) . . ?
C7 C6 C9 119.8(6) . . ?
H17A C17 H17B 107.8 . . ?
C8 C17 H17A 109.1 . . ?
C8 C17 H17B 109.1 . . ?
C18 C17 H17A 109.1 . . ?
C18 C17 H17B 109.1 . . ?
C18 C17 C8 112.4(5) . . ?
O2 C12 C13 116.0(5) . . ?
O2 C12 C11 123.1(6) . . ?
C11 C12 C13 120.9(6) . . ?
C30 C29 C28 119.7(5) . . ?
C30 C29 C27 117.9(5) . . ?
C28 C29 C27 122.1(6) . . ?
O7 C32 C31 118.9(6) . . ?
O7 C32 C33 119.9(5) . . ?
C33 C32 C31 121.1(5) . . ?
O9 C37 H37A 109.5 . . ?
O9 C37 H37B 109.5 . . ?
O9 C37 H37C 109.5 . . ?
H37A C37 H37B 109.5 . . ?
H37A C37 H37C 109.5 . . ?
H37B C37 H37C 109.5 . . ?
C3 C8 C17 119.6(6) . . ?
C7 C8 C3 117.6(5) . . ?
C7 C8 C17 122.8(6) . . ?
C22 C27 H27A 109.6 . . ?
C22 C27 H27B 109.6 . . ?
C29 C27 C22 110.1(5) . . ?
C29 C27 H27A 109.6 . . ?
C29 C27 H27B 109.6 . . ?
H27A C27 H27B 108.2 . . ?
C14 C13 C34 123.1(6) . . ?
C14 C13 C12 117.1(5) . . ?
C12 C13 C34 119.7(6) . . ?
C23 C18 C17 119.2(5) . . ?
C19 C18 C23 119.4(5) . . ?
C19 C18 C17 121.1(5) . . ?
C28 C33 C34 121.8(6) . . ?
C28 C33 C32 118.8(5) . . ?
C32 C33 C34 118.4(5) . . ?
C3 C4 H4 120.1 . . ?
C5 C4 C3 119.9(7) . . ?
C5 C4 H4 120.1 . . ?
O3 C19 C20 117.4(6) . . ?
C18 C19 O3 121.2(6) . . ?
C18 C19 C20 121.2(5) . . ?
C6 C5 H5 119.2 . . ?
C4 C5 C6 121.6(5) . . ?
C4 C5 H5 119.2 . . ?
C9 C10 H10A 119.9 . . ?
C9 C10 C11 120.2(6) . . ?
C11 C10 H10A 119.9 . . ?
C6 C7 H7 118.4 . . ?
C8 C7 C6 123.2(6) . . ?
C8 C7 H7 118.4 . . ?
O7 C35 H35A 109.5 . . ?
O7 C35 H35B 109.5 . . ?
O7 C35 H35C 109.5 . . ?
H35A C35 H35B 109.5 . . ?
H35A C35 H35C 109.5 . . ?
H35B C35 H35C 109.5 . . ?
O2 C15 H15A 110.4 . . ?
O2 C15 H15B 110.4 . . ?
O2 C15 C16 106.8(8) . . ?
H15A C15 H15B 108.6 . . ?
C16 C15 H15A 110.4 . . ?
C16 C15 H15B 110.4 . . ?
O3 C24 H24A 109.5 . . ?
O3 C24 H24B 109.5 . . ?
O3 C24 H24C 109.5 . . ?
H24A C24 H24B 109.5 . . ?
H24A C24 H24C 109.5 . . ?
H24B C24 H24C 109.5 . . ?
H1A C1 H1B 109.5 . . ?
H1A C1 H1C 109.5 . . ?
H1B C1 H1C 109.5 . . ?
C2 C1 H1A 109.5 . . ?
C2 C1 H1B 109.5 . . ?
C2 C1 H1C 109.5 . . ?
C15 C16 H16A 109.5 . . ?
C15 C16 H16B 109.5 . . ?
C15 C16 H16C 109.5 . . ?
H16A C16 H16B 109.5 . . ?
H16A C16 H16C 109.5 . . ?
H16B C16 H16C 109.5 . . ?
C12 C11 H11 119.9 . . ?
C10 C11 C12 120.2(6) . . ?
C10 C11 H11 119.9 . . ?
O1 C2 C1 108.2(10) . . ?
O1 C2 H2A 110.1 . . ?
O1 C2 H2B 110.1 . . ?
C1 C2 H2A 110.1 . . ?
C1 C2 H2B 110.1 . . ?
H2A C2 H2B 108.4 . . ?
O4 C25 H25A 109.5 . . ?
O4 C25 H25B 109.5 . . ?
O4 C25 H25C 109.5 . . ?
H25A C25 H25B 109.5 . . ?
H25A C25 H25C 109.5 . . ?
H25B C25 H25C 109.5 . . ?

loop_
_geom_bond_atom_site_label_1
_geom_bond_atom_site_label_2
_geom_bond_distance
_geom_bond_site_symmetry_2
_geom_bond_publ_flag
I1 I2 2.8956(8) . ?
O8 C31 1.392(8) . ?
O8 C36 1.470(10) . ?
O10 H10 0.8400 . ?
O10 C23 1.353(7) . ?
O9 C30 1.389(8) . ?
O9 C37 1.463(9) . ?
O5 C21 1.393(8) . ?
O5 C26 1.471(10) . ?
O2 C12 1.389(9) . ?
O2 C15 1.443(12) . ?
O6 H6 0.8400 . ?
O6 C28 1.365(8) . ?
O7 C32 1.377(7) . ?
O7 C35 1.475(12) . ?
O4 C20 1.390(8) . ?
O4 C25 1.39(2) . ?
O3 C19 1.404(8) . ?
O3 C24 1.449(12) . ?
O1 C3 1.396(9) . ?
O1 C2 1.445(14) . ?
C31 C30 1.388(9) . ?
C31 C32 1.410(9) . ?
C23 C22 1.396(8) . ?
C23 C18 1.408(8) . ?
C9 C14 1.401(9) . ?
C9 C6 1.467(9) . ?
C9 C10 1.389(9) . ?
C36 H36A 0.9800 . ?
C36 H36B 0.9800 . ?
C36 H36C 0.9800 . ?
C21 C22 1.390(9) . ?
C21 C20 1.396(10) . ?
C30 C29 1.394(9) . ?
C34 H34A 0.9900 . ?
C34 H34B 0.9900 . ?
C34 C13 1.508(9) . ?
C34 C33 1.495(9) . ?
C3 C8 1.395(10) . ?
C3 C4 1.401(9) . ?
C28 C29 1.408(8) . ?
C28 C33 1.408(9) . ?
C22 C27 1.511(8) . ?
C20 C19 1.405(10) . ?
C14 H14 0.9500 . ?
C14 C13 1.383(9) . ?
C26 H26A 0.9800 . ?
C26 H26B 0.9800 . ?
C26 H26C 0.9800 . ?
C6 C5 1.396(10) . ?
C6 C7 1.408(8) . ?
C17 H17A 0.9900 . ?
C17 H17B 0.9900 . ?
C17 C8 1.514(8) . ?
C17 C18 1.512(8) . ?
C12 C13 1.409(9) . ?
C12 C11 1.393(9) . ?
C29 C27 1.498(8) . ?
C32 C33 1.408(9) . ?
C37 H37A 0.9800 . ?
C37 H37B 0.9800 . ?
C37 H37C 0.9800 . ?
C8 C7 1.392(10) . ?
C27 H27A 0.9900 . ?
C27 H27B 0.9900 . ?
C18 C19 1.399(9) . ?
C4 H4 0.9500 . ?
C4 C5 1.379(10) . ?
C5 H5 0.9500 . ?
C10 H10A 0.9500 . ?
C10 C11 1.391(11) . ?
C7 H7 0.9500 . ?
C35 H35A 0.9800 . ?
C35 H35B 0.9800 . ?
C35 H35C 0.9800 . ?
C15 H15A 0.9900 . ?
C15 H15B 0.9900 . ?
C15 C16 1.500(14) . ?
C24 H24A 0.9800 . ?
C24 H24B 0.9800 . ?
C24 H24C 0.9800 . ?
C1 H1A 0.9800 . ?
C1 H1B 0.9800 . ?
C1 H1C 0.9800 . ?
C1 C2 1.485(16) . ?
C16 H16A 0.9800 . ?
C16 H16B 0.9800 . ?
C16 H16C 0.9800 . ?
C11 H11 0.9500 . ?
C2 H2A 0.9900 . ?
C2 H2B 0.9900 . ?
C25 H25A 0.9800 . ?
C25 H25B 0.9800 . ?
C25 H25C 0.9800 . ?

loop_
_geom_torsion_atom_site_label_1
_geom_torsion_atom_site_label_2
_geom_torsion_atom_site_label_3
_geom_torsion_atom_site_label_4
_geom_torsion
_geom_torsion_site_symmetry_1
_geom_torsion_site_symmetry_2
_geom_torsion_site_symmetry_3
_geom_torsion_site_symmetry_4
_geom_torsion_publ_flag
O8 C31 C30 O9 11.7(8) . . . . ?
O8 C31 C30 C29 -174.6(5) . . . . ?
O8 C31 C32 O7 -6.6(8) . . . . ?
O8 C31 C32 C33 177.7(5) . . . . ?
O10 C23 C22 C21 -177.5(5) . . . . ?
O10 C23 C22 C27 -0.9(8) . . . . ?
O10 C23 C18 C17 9.7(8) . . . . ?
O10 C23 C18 C19 -177.3(5) . . . . ?
O9 C30 C29 C28 169.1(5) . . . . ?
O9 C30 C29 C27 -5.5(8) . . . . ?
O5 C21 C22 C23 173.4(5) . . . . ?
O5 C21 C22 C27 -3.3(8) . . . . ?
O5 C21 C20 O4 6.9(9) . . . . ?
O5 C21 C20 C19 -174.7(6) . . . . ?
O2 C12 C13 C34 0.9(9) . . . . ?
O2 C12 C13 C14 -175.2(5) . . . . ?
O2 C12 C11 C10 175.9(6) . . . . ?
O6 C28 C29 C30 179.8(5) . . . . ?
O6 C28 C29 C27 -5.9(9) . . . . ?
O6 C28 C33 C34 14.8(8) . . . . ?
O6 C28 C33 C32 -176.8(5) . . . . ?
O7 C32 C33 C34 -7.7(8) . . . . ?
O7 C32 C33 C28 -176.5(5) . . . . ?
O4 C20 C19 O3 -3.8(9) . . . . ?
O4 C20 C19 C18 -179.5(6) . . . . ?
O1 C3 C8 C17 -1.1(10) . . . . ?
O1 C3 C8 C7 179.4(6) . . . . ?
O1 C3 C4 C5 180.0(7) . . . . ?
C31 C30 C29 C28 -5.0(8) . . . . ?
C31 C30 C29 C27 -179.6(5) . . . . ?
C31 C32 C33 C34 167.9(5) . . . . ?
C31 C32 C33 C28 -0.8(8) . . . . ?
C23 C22 C27 C29 -72.9(7) . . . . ?
C23 C18 C19 O3 178.6(5) . . . . ?
C23 C18 C19 C20 -5.8(9) . . . . ?
C9 C14 C13 C34 -176.9(6) . . . . ?
C9 C14 C13 C12 -1.0(9) . . . . ?
C9 C6 C5 C4 179.3(7) . . . . ?
C9 C6 C7 C8 180.0(6) . . . . ?
C9 C10 C11 C12 -0.9(10) . . . . ?
C36 O8 C31 C30 120.5(7) . . . . ?
C36 O8 C31 C32 -65.1(9) . . . . ?
C21 C22 C27 C29 103.8(6) . . . . ?
C21 C20 C19 O3 177.8(5) . . . . ?
C21 C20 C19 C18 2.1(9) . . . . ?
C30 C31 C32 O7 167.8(5) . . . . ?
C30 C31 C32 C33 -7.9(8) . . . . ?
C30 C29 C27 C22 105.2(6) . . . . ?
C3 O1 C2 C1 173.3(12) . . . . ?
C3 C8 C7 C6 1.3(10) . . . . ?
C3 C4 C5 C6 0.1(11) . . . . ?
C28 C29 C27 C22 -69.2(7) . . . . ?
C22 C23 C18 C17 -168.5(5) . . . . ?
C22 C23 C18 C19 4.4(8) . . . . ?
C22 C21 C20 O4 -175.2(6) . . . . ?
C22 C21 C20 C19 3.2(9) . . . . ?
C20 C21 C22 C23 -4.5(9) . . . . ?
C20 C21 C22 C27 178.7(5) . . . . ?
C14 C9 C6 C5 143.5(6) . . . . ?
C14 C9 C6 C7 -37.5(8) . . . . ?
C14 C9 C10 C11 2.7(9) . . . . ?
C26 O5 C21 C22 103.6(8) . . . . ?
C26 O5 C21 C20 -78.4(9) . . . . ?
C6 C9 C14 C13 175.0(5) . . . . ?
C6 C9 C10 C11 -173.8(6) . . . . ?
C17 C8 C7 C6 -178.3(6) . . . . ?
C17 C18 C19 O3 -8.6(8) . . . . ?
C17 C18 C19 C20 167.0(6) . . . . ?
C12 O2 C15 C16 -173.5(7) . . . . ?
C29 C28 C33 C34 -161.6(6) . . . . ?
C29 C28 C33 C32 6.8(8) . . . . ?
C32 C31 C30 O9 -162.8(5) . . . . ?
C32 C31 C30 C29 10.9(9) . . . . ?
C37 O9 C30 C31 -61.5(9) . . . . ?
C37 O9 C30 C29 124.4(8) . . . . ?
C8 C3 C4 C5 0.1(11) . . . . ?
C8 C17 C18 C23 79.4(7) . . . . ?
C8 C17 C18 C19 -93.4(6) . . . . ?
C13 C34 C33 C28 94.6(7) . . . . ?
C13 C34 C33 C32 -73.8(7) . . . . ?
C13 C12 C11 C10 -2.0(10) . . . . ?
C18 C23 C22 C21 0.7(8) . . . . ?
C18 C23 C22 C27 177.2(5) . . . . ?
C18 C17 C8 C3 178.8(6) . . . . ?
C18 C17 C8 C7 -1.7(8) . . . . ?
C33 C34 C13 C14 -12.6(8) . . . . ?
C33 C34 C13 C12 171.6(6) . . . . ?
C33 C28 C29 C30 -4.0(8) . . . . ?
C33 C28 C29 C27 170.3(5) . . . . ?
C4 C3 C8 C17 178.8(7) . . . . ?
C4 C3 C8 C7 -0.7(10) . . . . ?
C5 C6 C7 C8 -1.0(10) . . . . ?
C10 C9 C14 C13 -1.8(9) . . . . ?
C10 C9 C6 C5 -39.9(9) . . . . ?
C10 C9 C6 C7 139.0(7) . . . . ?
C7 C6 C5 C4 0.3(10) . . . . ?
C35 O7 C32 C31 -58.6(8) . . . . ?
C35 O7 C32 C33 117.2(7) . . . . ?
C15 O2 C12 C13 173.7(7) . . . . ?
C15 O2 C12 C11 -4.3(10) . . . . ?
C24 O3 C19 C20 103.2(9) . . . . ?
C24 O3 C19 C18 -81.1(9) . . . . ?
C11 C12 C13 C34 178.9(6) . . . . ?
C11 C12 C13 C14 2.9(9) . . . . ?
C2 O1 C3 C8 179.8(8) . . . . ?
C2 O1 C3 C4 -0.1(12) . . . . ?
C25 O4 C20 C21 -47.5(13) . . . . ?
C25 O4 C20 C19 134.1(11) . . . . ?

loop_
_smtbx_masks_void_nr
_smtbx_masks_void_average_x
_smtbx_masks_void_average_y
_smtbx_masks_void_average_z
_smtbx_masks_void_volume
_smtbx_masks_void_count_electrons
_smtbx_masks_void_content
1 -0.635 -0.960 -0.067 2766.5 0.0 ?
